data_1507672
loop_
_publ_author_name
'Margrey, Kaila A.'
'Chinn, Alex J.'
'Laws, Stephen W.'
'Pike, Robert D.'
'Scheerer, Jonathan R.'

_publ_section_title
;
 Efficient entry to the [2.2.2]-diazabicyclic ring system via
 diastereoselective domino reaction sequence.
;
_journal_issue 10
_journal_name_full 'Organic letters'
_journal_page_first 2458
_journal_page_last 2461
_journal_paper_doi 10.1021/ol3007056
_journal_volume 14
_journal_year 2012
_chemical_formula_moiety 'C23 H22 N2 O3'
_chemical_formula_sum 'C23 H22 N2 O3'
_chemical_formula_weight 374.43
_chemical_name_systematic
; 
 ? 
;
_space_group_IT_number 4
_symmetry_cell_setting monoclinic
_symmetry_space_group_name_Hall 'P 2yb'
_symmetry_space_group_name_H-M 'P 1 21 1'
_atom_sites_solution_hydrogens geom
_atom_sites_solution_primary direct
_atom_sites_solution_secondary difmap
_audit_creation_method SHELXL-97
_cell_angle_alpha 90.00
_cell_angle_beta 95.6510(10)
_cell_angle_gamma 90.00
_cell_formula_units_Z 2
_cell_length_a 10.5125(3)
_cell_length_b 8.0673(2)
_cell_length_c 11.2216(3)
_cell_measurement_reflns_used 8636
_cell_measurement_temperature 100(2)
_cell_measurement_theta_max 67.69
_cell_measurement_theta_min 3.96
_cell_volume 947.05(4)
_computing_cell_refinement 'SAINTPLUS (Bruker AXS, 2004)'
_computing_data_collection 'APEX2 (Bruker AXS, 2004)'
_computing_data_reduction SAINTPLUS
_computing_molecular_graphics 'ORTEP3 (Farrugia, 1997)'
_computing_publication_material 'SHELXL97 (Sheldrick, 1997)'
_computing_structure_refinement 'XSHELL (Bruker, 2004)'
_computing_structure_solution 'SHELXS97 (Sheldrick, 1997)'
_diffrn_ambient_temperature 100(2)
_diffrn_measured_fraction_theta_full 0.986
_diffrn_measured_fraction_theta_max 0.986
_diffrn_measurement_device_type 'Bruker SMART APEX II CCD'
_diffrn_measurement_method '\w and \y'
_diffrn_radiation_monochromator graphite
_diffrn_radiation_source 'fine-focus sealed tube'
_diffrn_radiation_type CuK\a
_diffrn_radiation_wavelength 1.54178
_diffrn_reflns_av_R_equivalents 0.0370
_diffrn_reflns_av_sigmaI/netI 0.0353
_diffrn_reflns_limit_h_max 12
_diffrn_reflns_limit_h_min -12
_diffrn_reflns_limit_k_max 8
_diffrn_reflns_limit_k_min -9
_diffrn_reflns_limit_l_max 13
_diffrn_reflns_limit_l_min -13
_diffrn_reflns_number 9748
_diffrn_reflns_theta_full 66.98
_diffrn_reflns_theta_max 66.98
_diffrn_reflns_theta_min 3.96
_diffrn_standards_number 0
_exptl_absorpt_coefficient_mu 0.705
_exptl_absorpt_correction_T_max 0.8552
_exptl_absorpt_correction_T_min 0.7314
_exptl_absorpt_correction_type numerical
_exptl_absorpt_process_details 'SADABS (Sheldrick, 2004)'
_exptl_crystal_colour colourless
_exptl_crystal_density_diffrn 1.313
_exptl_crystal_density_method 'not measured'
_exptl_crystal_description block
_exptl_crystal_F_000 396
_exptl_crystal_size_max 0.47
_exptl_crystal_size_mid 0.29
_exptl_crystal_size_min 0.23
_refine_diff_density_max 0.402
_refine_diff_density_min -0.206
_refine_diff_density_rms 0.038
_refine_ls_abs_structure_details 'Flack H D (1983), Acta Cryst. A39, 876-881'
_refine_ls_abs_structure_Flack 0.3(3)
_refine_ls_extinction_method none
_refine_ls_goodness_of_fit_ref 1.031
_refine_ls_hydrogen_treatment mixed
_refine_ls_matrix_type full
_refine_ls_number_parameters 306
_refine_ls_number_reflns 2893
_refine_ls_number_restraints 1
_refine_ls_restrained_S_all 1.031
_refine_ls_R_factor_all 0.0385
_refine_ls_R_factor_gt 0.0378
_refine_ls_shift/su_max 0.000
_refine_ls_shift/su_mean 0.000
_refine_ls_structure_factor_coef Fsqd
_refine_ls_weighting_details 'calc w=1/[\s^2^(Fo^2^)+(0.0584P)^2^+0.3745P] where P=(Fo^2^+2Fc^2^)/3'
_refine_ls_weighting_scheme calc
_refine_ls_wR_factor_gt 0.1036
_refine_ls_wR_factor_ref 0.1045
_reflns_number_gt 2851
_reflns_number_total 2893
_reflns_threshold_expression >2sigma(I)
_cod_data_source_file ol3007056_si_005.cif
_cod_data_source_block p21
_cod_depositor_comments 'Adding full bibliography for 1507669--1507672.cif.'
_cod_original_sg_symbol_H-M P2(1)
_cod_database_code 1507672

loop_
_symmetry_equiv_pos_as_xyz
'x, y, z'
'-x, y+1/2, -z'

loop_
_atom_site_label
_atom_site_type_symbol
_atom_site_fract_x
_atom_site_fract_y
_atom_site_fract_z
_atom_site_U_iso_or_equiv
_atom_site_adp_type
_atom_site_occupancy
_atom_site_symmetry_multiplicity
_atom_site_calc_flag
_atom_site_refinement_flags
O1 O 0.52657(14) 0.9152(2) 0.63774(13) 0.0316(4) Uani 1 1 d .
O2 O 0.69985(14) 0.5600(2) 0.98245(13) 0.0320(4) Uani 1 1 d .
O3 O 0.91059(15) 0.7513(2) 0.72187(15) 0.0385(4) Uani 1 1 d .
N1 N 0.69661(17) 0.7602(2) 0.71483(16) 0.0293(4) Uani 1 1 d .
N2 N 0.52476(17) 0.5991(3) 0.84360(15) 0.0292(4) Uani 1 1 d .
C1 C 0.5719(2) 0.7872(3) 0.68302(18) 0.0265(5) Uani 1 1 d .
C2 C 0.4976(2) 0.6307(3) 0.71225(19) 0.0292(5) Uani 1 1 d .
C3 C 0.5536(2) 0.4831(3) 0.6434(2) 0.0300(5) Uani 1 1 d .
C4 C 0.6983(2) 0.4659(3) 0.6829(2) 0.0306(5) Uani 1 1 d .
C5 C 0.7333(2) 0.6036(3) 0.77390(19) 0.0304(5) Uani 1 1 d .
C6 C 0.8761(2) 0.6305(3) 0.8069(2) 0.0353(5) Uani 1 1 d .
C7 C 0.8077(2) 0.8666(4) 0.7090(2) 0.0340(5) Uani 1 1 d .
C8 C 0.6444(2) 0.5869(3) 0.87167(19) 0.0275(5) Uani 1 1 d .
C9 C 0.3557(2) 0.6535(3) 0.6762(2) 0.0342(5) Uani 1 1 d .
C10 C 0.2801(2) 0.4970(3) 0.65058(18) 0.0272(5) Uani 1 1 d .
C11 C 0.1470(2) 0.5031(4) 0.6287(2) 0.0339(5) Uani 1 1 d .
H11 H 0.1045 0.6060 0.6362 0.041 Uiso 1 1 calc R
C12 C 0.0763(2) 0.3651(4) 0.5968(2) 0.0414(6) Uani 1 1 d .
H12 H -0.0139 0.3737 0.5812 0.050 Uiso 1 1 calc R
C13 C 0.1344(2) 0.2148(4) 0.5870(2) 0.0370(6) Uani 1 1 d .
H13 H 0.0846 0.1197 0.5640 0.044 Uiso 1 1 calc R
C14 C 0.2645(2) 0.2011(3) 0.61037(19) 0.0339(5) Uani 1 1 d .
H14 H 0.3041 0.0957 0.6059 0.041 Uiso 1 1 calc R
C15 C 0.3403(2) 0.3424(3) 0.64096(19) 0.0317(5) Uani 1 1 d .
C16 C 0.4830(2) 0.3235(3) 0.6663(2) 0.0328(5) Uani 1 1 d .
C17 C 0.8233(2) 0.9956(3) 0.8067(2) 0.0321(5) Uani 1 1 d .
C18 C 0.9323(2) 1.0951(4) 0.8160(2) 0.0407(6) Uani 1 1 d .
H18 H 0.9935 1.0826 0.7597 0.049 Uiso 1 1 calc R
C19 C 0.9525(3) 1.2118(4) 0.9060(3) 0.0482(7) Uani 1 1 d .
H19 H 1.0266 1.2796 0.9104 0.058 Uiso 1 1 calc R
C20 C 0.8657(3) 1.2304(4) 0.9894(3) 0.0490(7) Uani 1 1 d .
H20 H 0.8803 1.3100 1.0516 0.059 Uiso 1 1 calc R
C21 C 0.7574(3) 1.1324(4) 0.9819(3) 0.0478(7) Uani 1 1 d .
H21 H 0.6974 1.1445 1.0393 0.057 Uiso 1 1 calc R
C22 C 0.7362(2) 1.0166(4) 0.8909(2) 0.0379(6) Uani 1 1 d .
H22 H 0.6610 0.9507 0.8860 0.046 Uiso 1 1 calc R
C23 C 0.6139(3) 0.5406(4) 1.0737(2) 0.0429(6) Uani 1 1 d .
H3 H 0.538(2) 0.513(3) 0.556(2) 0.027(6) Uiso 1 1 d .
H4A H 0.717(2) 0.356(3) 0.727(2) 0.021(6) Uiso 1 1 d .
H4B H 0.749(2) 0.471(3) 0.611(2) 0.032(7) Uiso 1 1 d .
H6A H 0.928(3) 0.531(4) 0.793(2) 0.041(7) Uiso 1 1 d .
H6B H 0.892(3) 0.663(4) 0.891(3) 0.038(7) Uiso 1 1 d .
H7 H 0.809(2) 0.924(3) 0.630(2) 0.021(5) Uiso 1 1 d .
H9A H 0.315(2) 0.711(4) 0.729(2) 0.031(7) Uiso 1 1 d .
H9B H 0.347(2) 0.719(3) 0.605(2) 0.029(6) Uiso 1 1 d .
H16A H 0.514(3) 0.226(4) 0.615(3) 0.041(7) Uiso 1 1 d .
H16B H 0.506(2) 0.287(4) 0.756(2) 0.031(6) Uiso 1 1 d .
H23A H 0.668(2) 0.529(3) 1.153(2) 0.030(6) Uiso 1 1 d .
H23B H 0.557(2) 0.631(4) 1.074(2) 0.029(6) Uiso 1 1 d .
H23C H 0.557(3) 0.431(4) 1.056(3) 0.046(8) Uiso 1 1 d .

loop_
_atom_site_aniso_label
_atom_site_aniso_U_11
_atom_site_aniso_U_22
_atom_site_aniso_U_33
_atom_site_aniso_U_23
_atom_site_aniso_U_13
_atom_site_aniso_U_12
O1 0.0354(8) 0.0283(9) 0.0299(8) 0.0028(7) -0.0019(6) 0.0043(7)
O2 0.0364(8) 0.0353(10) 0.0235(7) 0.0012(6) -0.0020(6) 0.0039(7)
O3 0.0304(8) 0.0463(11) 0.0402(9) 0.0004(8) 0.0106(7) 0.0082(8)
N1 0.0317(9) 0.0304(11) 0.0259(9) 0.0006(8) 0.0037(7) 0.0064(8)
N2 0.0331(9) 0.0303(11) 0.0236(9) -0.0001(8) 0.0001(7) -0.0009(8)
C1 0.0344(11) 0.0264(12) 0.0185(10) -0.0031(8) 0.0010(8) 0.0037(9)
C2 0.0324(11) 0.0293(12) 0.0247(11) -0.0002(9) -0.0029(9) -0.0013(10)
C3 0.0353(12) 0.0307(13) 0.0235(11) 0.0004(9) -0.0002(8) 0.0018(10)
C4 0.0318(11) 0.0314(14) 0.0285(11) -0.0015(9) 0.0030(9) 0.0038(9)
C5 0.0354(11) 0.0306(13) 0.0252(10) -0.0001(9) 0.0025(8) 0.0095(10)
C6 0.0327(12) 0.0377(15) 0.0355(13) 0.0010(10) 0.0036(9) 0.0087(11)
C7 0.0263(11) 0.0449(15) 0.0316(12) 0.0060(11) 0.0074(9) 0.0047(10)
C8 0.0337(11) 0.0236(11) 0.0246(10) -0.0003(9) -0.0009(8) 0.0018(9)
C9 0.0337(12) 0.0333(14) 0.0339(13) -0.0005(11) -0.0049(10) 0.0029(10)
C10 0.0253(10) 0.0352(13) 0.0210(10) 0.0007(9) 0.0009(7) 0.0000(9)
C11 0.0266(10) 0.0462(15) 0.0289(11) -0.0043(10) 0.0029(8) 0.0071(11)
C12 0.0290(11) 0.0598(19) 0.0362(13) -0.0018(12) 0.0079(9) -0.0062(12)
C13 0.0361(12) 0.0432(15) 0.0323(11) 0.0001(11) 0.0067(9) -0.0114(11)
C14 0.0450(13) 0.0318(13) 0.0254(10) -0.0006(9) 0.0059(9) 0.0033(11)
C15 0.0276(11) 0.0448(15) 0.0226(11) 0.0031(9) 0.0012(8) 0.0061(10)
C16 0.0306(11) 0.0324(14) 0.0349(13) -0.0005(10) 0.0004(9) 0.0051(10)
C17 0.0253(10) 0.0359(13) 0.0348(11) 0.0079(10) 0.0020(8) 0.0051(10)
C18 0.0330(12) 0.0398(14) 0.0489(14) 0.0178(12) 0.0012(10) -0.0024(11)
C19 0.0385(13) 0.0358(15) 0.0655(17) 0.0128(14) -0.0191(13) -0.0074(12)
C20 0.0411(13) 0.0366(16) 0.0641(18) -0.0085(13) -0.0204(12) 0.0098(12)
C21 0.0374(13) 0.0538(18) 0.0508(16) -0.0150(13) -0.0029(11) 0.0085(13)
C22 0.0270(11) 0.0399(15) 0.0469(14) -0.0064(11) 0.0034(9) 0.0006(11)
C23 0.0437(13) 0.0592(19) 0.0258(12) 0.0024(11) 0.0032(10) 0.0045(15)

loop_
_atom_type_symbol
_atom_type_description
_atom_type_scat_dispersion_real
_atom_type_scat_dispersion_imag
_atom_type_scat_source
C C 0.0181 0.0091 'International Tables Vol C Tables 4.2.6.8 and 6.1.1.4'
H H 0.0000 0.0000 'International Tables Vol C Tables 4.2.6.8 and 6.1.1.4'
N N 0.0311 0.0180 'International Tables Vol C Tables 4.2.6.8 and 6.1.1.4'
O O 0.0492 0.0322 'International Tables Vol C Tables 4.2.6.8 and 6.1.1.4'

loop_
_geom_angle_atom_site_label_1
_geom_angle_atom_site_label_2
_geom_angle_atom_site_label_3
_geom_angle
C8 O2 C23 115.60(18)
C7 O3 C6 105.80(17)
C1 N1 C7 131.3(2)
C1 N1 C5 117.91(19)
C7 N1 C5 110.67(18)
C8 N2 C2 110.25(17)
O1 C1 N1 125.2(2)
O1 C1 C2 126.52(19)
N1 C1 C2 108.30(19)
N2 C2 C9 111.76(18)
N2 C2 C1 107.39(17)
C9 C2 C1 110.51(19)
N2 C2 C3 108.20(18)
C9 C2 C3 111.58(18)
C1 C2 C3 107.19(18)
C16 C3 C4 110.93(19)
C16 C3 C2 110.29(18)
C4 C3 C2 109.47(18)
C16 C3 H3 109.2(15)
C4 C3 H3 111.4(13)
C2 C3 H3 105.5(15)
C5 C4 C3 106.91(18)
C5 C4 H4A 106.6(13)
C3 C4 H4A 110.6(13)
C5 C4 H4B 112.9(15)
C3 C4 H4B 110.7(14)
H4A C4 H4B 109(2)
N1 C5 C8 104.56(17)
N1 C5 C6 101.3(2)
C8 C5 C6 119.95(18)
N1 C5 C4 106.88(17)
C8 C5 C4 107.06(19)
C6 C5 C4 115.56(19)
O3 C6 C5 104.01(19)
O3 C6 H6A 105.4(16)
C5 C6 H6A 113.2(17)
O3 C6 H6B 115.3(17)
C5 C6 H6B 109.9(16)
H6A C6 H6B 109(2)
O3 C7 N1 102.4(2)
O3 C7 C17 110.48(18)
N1 C7 C17 113.81(17)
O3 C7 H7 108.6(13)
N1 C7 H7 113.1(13)
C17 C7 H7 108.3(15)
N2 C8 O2 125.0(2)
N2 C8 C5 118.67(18)
O2 C8 C5 116.32(18)
C10 C9 C2 115.9(2)
C10 C9 H9A 106.6(17)
C2 C9 H9A 114.1(16)
C10 C9 H9B 107.8(16)
C2 C9 H9B 107.3(15)
H9A C9 H9B 104(2)
C11 C10 C15 117.9(2)
C11 C10 C9 120.3(2)
C15 C10 C9 121.65(19)
C12 C11 C10 121.8(2)
C12 C11 H11 119.1
C10 C11 H11 119.1
C13 C12 C11 120.5(2)
C13 C12 H12 119.7
C11 C12 H12 119.7
C12 C13 C14 120.1(2)
C12 C13 H13 120.0
C14 C13 H13 120.0
C13 C14 C15 120.6(2)
C13 C14 H14 119.7
C15 C14 H14 119.7
C10 C15 C14 119.1(2)
C10 C15 C16 121.5(2)
C14 C15 C16 119.4(2)
C15 C16 C3 112.0(2)
C15 C16 H16A 109.6(16)
C3 C16 H16A 110.9(16)
C15 C16 H16B 110.2(13)
C3 C16 H16B 109.0(15)
H16A C16 H16B 105(2)
C22 C17 C18 118.1(2)
C22 C17 C7 123.2(2)
C18 C17 C7 118.7(2)
C19 C18 C17 120.8(3)
C19 C18 H18 119.6
C17 C18 H18 119.6
C20 C19 C18 120.4(3)
C20 C19 H19 119.8
C18 C19 H19 119.8
C19 C20 C21 119.6(3)
C19 C20 H20 120.2
C21 C20 H20 120.2
C20 C21 C22 120.1(3)
C20 C21 H21 119.9
C22 C21 H21 119.9
C17 C22 C21 121.0(2)
C17 C22 H22 119.5
C21 C22 H22 119.5
O2 C23 H23A 107.4(14)
O2 C23 H23B 111.4(16)
H23A C23 H23B 112(2)
O2 C23 H23C 109.4(16)
H23A C23 H23C 110(2)
H23B C23 H23C 107(2)

loop_
_geom_bond_atom_site_label_1
_geom_bond_atom_site_label_2
_geom_bond_distance
O1 C1 1.226(3)
O2 C8 1.338(3)
O2 C23 1.439(3)
O3 C7 1.423(3)
O3 C6 1.435(3)
N1 C1 1.342(3)
N1 C7 1.456(3)
N1 C5 1.461(3)
N2 C8 1.270(3)
N2 C2 1.495(3)
C1 C2 1.536(3)
C2 C9 1.518(3)
C2 C3 1.566(3)
C3 C16 1.521(3)
C3 C4 1.549(3)
C3 H3 1.01(2)
C4 C5 1.529(3)
C4 H4A 1.03(3)
C4 H4B 1.01(3)
C5 C8 1.516(3)
C5 C6 1.526(3)
C6 H6A 0.99(3)
C6 H6B 0.97(3)
C7 C17 1.509(4)
C7 H7 1.00(2)
C9 C10 1.505(3)
C9 H9A 0.89(3)
C9 H9B 0.95(3)
C10 C11 1.398(3)
C10 C15 1.408(4)
C11 C12 1.366(4)
C11 H11 0.9500
C12 C13 1.367(4)
C12 H12 0.9500
C13 C14 1.371(3)
C13 H13 0.9500
C14 C15 1.414(4)
C14 H14 0.9500
C15 C16 1.506(3)
C16 H16A 1.04(3)
C16 H16B 1.05(3)
C17 C22 1.389(3)
C17 C18 1.395(4)
C18 C19 1.382(4)
C18 H18 0.9500
C19 C20 1.378(5)
C19 H19 0.9500
C20 C21 1.381(4)
C20 H20 0.9500
C21 C22 1.386(4)
C21 H21 0.9500
C22 H22 0.9500
C23 H23A 1.01(3)
C23 H23B 0.94(3)
C23 H23C 1.08(3)

loop_
_geom_torsion_atom_site_label_1
_geom_torsion_atom_site_label_2
_geom_torsion_atom_site_label_3
_geom_torsion_atom_site_label_4
_geom_torsion
C7 N1 C1 O1 1.6(4)
C5 N1 C1 O1 176.63(19)
C7 N1 C1 C2 -178.8(2)
C5 N1 C1 C2 -3.8(2)
C8 N2 C2 C9 -177.5(2)
C8 N2 C2 C1 -56.2(2)
C8 N2 C2 C3 59.2(2)
O1 C1 C2 N2 -121.7(2)
N1 C1 C2 N2 58.7(2)
O1 C1 C2 C9 0.5(3)
N1 C1 C2 C9 -179.13(18)
O1 C1 C2 C3 122.2(2)
N1 C1 C2 C3 -57.3(2)
N2 C2 C3 C16 65.4(2)
C9 C2 C3 C16 -57.9(2)
C1 C2 C3 C16 -179.06(17)
N2 C2 C3 C4 -56.9(2)
C9 C2 C3 C4 179.74(19)
C1 C2 C3 C4 58.6(2)
C16 C3 C4 C5 -123.1(2)
C2 C3 C4 C5 -1.1(2)
C1 N1 C5 C8 -48.5(2)
C7 N1 C5 C8 127.49(19)
C1 N1 C5 C6 -173.83(19)
C7 N1 C5 C6 2.2(2)
C1 N1 C5 C4 64.8(2)
C7 N1 C5 C4 -119.2(2)
C3 C4 C5 N1 -56.9(2)
C3 C4 C5 C8 54.7(2)
C3 C4 C5 C6 -168.75(19)
C7 O3 C6 C5 39.8(2)
N1 C5 C6 O3 -24.8(2)
C8 C5 C6 O3 -139.1(2)
C4 C5 C6 O3 90.3(2)
C6 O3 C7 N1 -37.6(2)
C6 O3 C7 C17 84.0(2)
C1 N1 C7 O3 -163.4(2)
C5 N1 C7 O3 21.3(2)
C1 N1 C7 C17 77.3(3)
C5 N1 C7 C17 -98.0(2)
C2 N2 C8 O2 179.4(2)
C2 N2 C8 C5 -0.5(3)
C23 O2 C8 N2 1.4(3)
C23 O2 C8 C5 -178.6(2)
N1 C5 C8 N2 53.0(3)
C6 C5 C8 N2 165.6(2)
C4 C5 C8 N2 -60.2(3)
N1 C5 C8 O2 -127.0(2)
C6 C5 C8 O2 -14.4(3)
C4 C5 C8 O2 119.8(2)
N2 C2 C9 C10 -85.1(3)
C1 C2 C9 C10 155.3(2)
C3 C2 C9 C10 36.2(3)
C2 C9 C10 C11 173.41(19)
C2 C9 C10 C15 -10.3(3)
C15 C10 C11 C12 -1.2(3)
C9 C10 C11 C12 175.2(2)
C10 C11 C12 C13 1.0(3)
C11 C12 C13 C14 0.6(4)
C12 C13 C14 C15 -2.0(3)
C11 C10 C15 C14 -0.2(3)
C9 C10 C15 C14 -176.6(2)
C11 C10 C15 C16 -178.26(19)
C9 C10 C15 C16 5.4(3)
C13 C14 C15 C10 1.8(3)
C13 C14 C15 C16 179.9(2)
C10 C15 C16 C3 -27.3(3)
C14 C15 C16 C3 154.7(2)
C4 C3 C16 C15 173.92(18)
C2 C3 C16 C15 52.5(2)
O3 C7 C17 C22 -117.7(2)
N1 C7 C17 C22 -3.2(3)
O3 C7 C17 C18 60.1(3)
N1 C7 C17 C18 174.6(2)
C22 C17 C18 C19 -0.3(4)
C7 C17 C18 C19 -178.2(2)
C17 C18 C19 C20 0.8(4)
C18 C19 C20 C21 -0.6(4)
C19 C20 C21 C22 -0.2(4)
C18 C17 C22 C21 -0.4(4)
C7 C17 C22 C21 177.4(2)
C20 C21 C22 C17 0.7(4)

loop_
_cod_related_entry_id
_cod_related_entry_code
_cod_related_entry_database
1 30651882 ChemSpider
